data_2230279
loop_
_publ_author_name
'Courtney, Donagh'
'Manning, Anthony R.'
'McAdam, C. John'
'Simpson, Jim'

_publ_section_title
;
 [\h^5^-(Phenylethynyl)cyclopentadienyl](\h^4^-tetraphenylcyclobutadiene)cobalt(I)
;
_journal_coeditor_code CV5089
_journal_issue 6
_journal_name_full 'Acta Crystallographica Section E'
_journal_page_first m742
_journal_page_last m743
_journal_paper_doi 10.1107/S1600536811016928
_journal_volume 67
_journal_year 2011
_chemical_formula_iupac '[Co (C13 H9) (C28 H20)]'
_chemical_formula_moiety 'C41 H29 Co'
_chemical_formula_sum 'C41 H29 Co'
_chemical_formula_weight 580.57
_chemical_name_systematic
;
[\h^5^-(Phenylethynyl)cyclopentadienyl](\h^4^-tetraphenylcyclobutadiene)
cobalt(I)
;
_space_group_IT_number 14
_symmetry_cell_setting monoclinic
_symmetry_space_group_name_Hall '-P 2ybc'
_symmetry_space_group_name_H-M 'P 1 21/c 1'
_atom_sites_solution_hydrogens geom
_atom_sites_solution_primary direct
_atom_sites_solution_secondary difmap
_cell_angle_alpha 90.00
_cell_angle_beta 97.937(3)
_cell_angle_gamma 90.00
_cell_formula_units_Z 4
_cell_length_a 11.2685(5)
_cell_length_b 14.9167(7)
_cell_length_c 16.8122(8)
_cell_measurement_reflns_used 5542
_cell_measurement_temperature 91(2)
_cell_measurement_theta_max 22.41
_cell_measurement_theta_min 2.28
_cell_volume 2798.9(2)
_computing_cell_refinement 'APEX2 and SAINT (Bruker, 2006)'
_computing_data_collection 'APEX2 (Bruker, 2006)'
_computing_data_reduction 'SAINT (Bruker, 2006)'
_computing_molecular_graphics
;
ORTEP-3 (Farrugia, 1997) and Mercury (Macrae <i>et al.</i>,
2008)
;
_computing_publication_material
;
SHELXL97 (Sheldrick, 2008), enCIFer (Allen <i>et al.</i>, 2004),
PLATON (Spek, 2009)
and
publCIF (Westrip, 2010)
;
_computing_structure_refinement
;
SHELXL97 (Sheldrick, 2008) and TITAN (Hunter & Simpson, 1999)
;
_computing_structure_solution
;
SHELXS97 (Sheldrick, 2008) and TITAN (Hunter & Simpson, 1999)
;
_diffrn_ambient_temperature 91(2)
_diffrn_measured_fraction_theta_full 0.990
_diffrn_measured_fraction_theta_max 0.990
_diffrn_measurement_device_type 'Bruker APEXII CCD area-detector'
_diffrn_measurement_method \w
_diffrn_radiation_monochromator graphite
_diffrn_radiation_source 'fine-focus sealed tube'
_diffrn_radiation_type MoK\a
_diffrn_radiation_wavelength 0.71073
_diffrn_reflns_av_R_equivalents 0.0503
_diffrn_reflns_av_sigmaI/netI 0.0307
_diffrn_reflns_limit_h_max 12
_diffrn_reflns_limit_h_min -12
_diffrn_reflns_limit_k_max 16
_diffrn_reflns_limit_k_min -16
_diffrn_reflns_limit_l_max 18
_diffrn_reflns_limit_l_min -16
_diffrn_reflns_number 25140
_diffrn_reflns_theta_full 22.57
_diffrn_reflns_theta_max 22.57
_diffrn_reflns_theta_min 1.83
_diffrn_standards_number 0
_exptl_absorpt_coefficient_mu 0.643
_exptl_absorpt_correction_T_max 1.00000
_exptl_absorpt_correction_T_min 0.828634
_exptl_absorpt_correction_type multi-scan
_exptl_absorpt_process_details '(SADABS; Bruker, 2006)'
_exptl_crystal_colour orange
_exptl_crystal_density_diffrn 1.378
_exptl_crystal_density_method 'not measured'
_exptl_crystal_description 'irregular fragment'
_exptl_crystal_F_000 1208
_exptl_crystal_size_max 0.46
_exptl_crystal_size_mid 0.34
_exptl_crystal_size_min 0.13
_refine_diff_density_max 1.046
_refine_diff_density_min -0.478
_refine_ls_extinction_method none
_refine_ls_goodness_of_fit_ref 1.059
_refine_ls_hydrogen_treatment constr
_refine_ls_matrix_type full
_refine_ls_number_parameters 379
_refine_ls_number_reflns 3651
_refine_ls_number_restraints 0
_refine_ls_restrained_S_all 1.059
_refine_ls_R_factor_all 0.0538
_refine_ls_R_factor_gt 0.0454
_refine_ls_shift/su_max_lt 0.001
_refine_ls_shift/su_mean 0.000
_refine_ls_structure_factor_coef Fsqd
_refine_ls_weighting_details 'calc w=1/[\s^2^(Fo^2^)+(0.0693P)^2^+4.4297P] where P=(Fo^2^+2Fc^2^)/3'
_refine_ls_weighting_scheme calc
_refine_ls_wR_factor_gt 0.1241
_refine_ls_wR_factor_ref 0.1304
_reflns_number_gt 3130
_reflns_number_total 3651
_reflns_threshold_expression I>2\s(I)
_cod_data_source_file cv5089.cif
_cod_data_source_block I
_cod_original_sg_symbol_H-M 'P 21/c'
_cod_database_code 2230279
_cod_database_fobs_code 2230279

loop_
_symmetry_equiv_pos_as_xyz
'x, y, z'
'-x, y+1/2, -z+1/2'
'-x, -y, -z'
'x, -y-1/2, z-1/2'

loop_
_atom_site_type_symbol
_atom_site_label
_atom_site_fract_x
_atom_site_fract_y
_atom_site_fract_z
_atom_site_U_iso_or_equiv
_atom_site_adp_type
_atom_site_calc_flag
_atom_site_refinement_flags
_atom_site_occupancy
_atom_site_symmetry_multiplicity
_atom_site_disorder_assembly
_atom_site_disorder_group
C C1 0.6521(3) 0.2050(2) 1.0157(2) 0.0227(8) Uani d . 1 1 . .
C C2 0.5229(3) 0.2125(2) 1.0222(2) 0.0230(8) Uani d . 1 1 . .
C C3 0.4966(3) 0.1499(2) 0.9545(2) 0.0237(8) Uani d . 1 1 . .
C C4 0.6247(3) 0.1436(2) 0.9479(2) 0.0236(8) Uani d . 1 1 . .
Co Co1 0.56188(4) 0.26618(3) 0.92077(3) 0.0238(2) Uani d . 1 1 . .
C C5 0.7628(3) 0.2358(2) 1.0628(2) 0.0255(9) Uani d . 1 1 . .
C C6 0.8710(3) 0.2326(2) 1.0314(2) 0.0300(9) Uani d . 1 1 . .
H H6 0.8719 0.2138 0.9775 0.036 Uiso calc R 1 1 . .
C C7 0.9761(4) 0.2564(3) 1.0777(3) 0.0369(10) Uani d . 1 1 . .
H H7 1.0495 0.2522 1.0561 0.044 Uiso calc R 1 1 . .
C C8 0.9763(4) 0.2865(3) 1.1556(3) 0.0394(10) Uani d . 1 1 . .
H H8 1.0496 0.3022 1.1875 0.047 Uiso calc R 1 1 . .
C C9 0.8702(3) 0.2934(3) 1.1867(2) 0.0362(10) Uani d . 1 1 . .
H H9 0.8696 0.3164 1.2393 0.043 Uiso calc R 1 1 . .
C C10 0.7642(3) 0.2669(2) 1.1414(2) 0.0300(9) Uani d . 1 1 . .
H H10 0.6915 0.2700 1.1639 0.036 Uiso calc R 1 1 . .
C C11 0.4524(3) 0.2540(2) 1.0794(2) 0.0221(8) Uani d . 1 1 . .
C C12 0.4748(3) 0.3418(2) 1.1069(2) 0.0254(8) Uani d . 1 1 . .
H H12 0.5361 0.3759 1.0876 0.030 Uiso calc R 1 1 . .
C C13 0.4084(3) 0.3795(2) 1.1618(2) 0.0281(9) Uani d . 1 1 . .
H H13 0.4254 0.4389 1.1805 0.034 Uiso calc R 1 1 . .
C C14 0.3184(3) 0.3316(3) 1.1894(2) 0.0287(9) Uani d . 1 1 . .
H H14 0.2728 0.3577 1.2269 0.034 Uiso calc R 1 1 . .
C C15 0.2945(3) 0.2448(3) 1.1621(2) 0.0269(9) Uani d . 1 1 . .
H H15 0.2318 0.2117 1.1807 0.032 Uiso calc R 1 1 . .
C C16 0.3611(3) 0.2061(2) 1.1083(2) 0.0221(8) Uani d . 1 1 . .
H H16 0.3446 0.1463 1.0907 0.027 Uiso calc R 1 1 . .
C C17 0.3896(3) 0.1023(2) 0.9165(2) 0.0232(8) Uani d . 1 1 . .
C C18 0.4002(4) 0.0193(2) 0.8804(2) 0.0311(9) Uani d . 1 1 . .
H H18 0.4771 -0.0069 0.8810 0.037 Uiso calc R 1 1 . .
C C19 0.2997(4) -0.0253(3) 0.8438(2) 0.0380(10) Uani d . 1 1 . .
H H19 0.3085 -0.0812 0.8182 0.046 Uiso calc R 1 1 . .
C C20 0.1878(4) 0.0102(3) 0.8439(2) 0.0387(11) Uani d . 1 1 . .
H H20 0.1192 -0.0214 0.8193 0.046 Uiso calc R 1 1 . .
C C21 0.1748(3) 0.0917(3) 0.8796(2) 0.0350(10) Uani d . 1 1 . .
H H21 0.0971 0.1165 0.8798 0.042 Uiso calc R 1 1 . .
C C22 0.2753(3) 0.1382(3) 0.9157(2) 0.0295(9) Uani d . 1 1 . .
H H22 0.2659 0.1948 0.9399 0.035 Uiso calc R 1 1 . .
C C23 0.6966(3) 0.0865(2) 0.9016(2) 0.0252(8) Uani d . 1 1 . .
C C24 0.6679(3) 0.0760(3) 0.8189(2) 0.0321(9) Uani d . 1 1 . .
H H24 0.6005 0.1066 0.7913 0.038 Uiso calc R 1 1 . .
C C25 0.7359(4) 0.0216(3) 0.7764(3) 0.0392(10) Uani d . 1 1 . .
H H25 0.7150 0.0150 0.7200 0.047 Uiso calc R 1 1 . .
C C26 0.8343(4) -0.0232(3) 0.8155(3) 0.0421(11) Uani d . 1 1 . .
H H26 0.8820 -0.0597 0.7862 0.050 Uiso calc R 1 1 . .
C C27 0.8628(4) -0.0144(3) 0.8978(3) 0.0387(10) Uani d . 1 1 . .
H H27 0.9296 -0.0458 0.9252 0.046 Uiso calc R 1 1 . .
C C28 0.7945(3) 0.0398(2) 0.9404(2) 0.0301(9) Uani d . 1 1 . .
H H28 0.8147 0.0452 0.9969 0.036 Uiso calc R 1 1 . .
C C29 0.6216(4) 0.3951(2) 0.9078(2) 0.0335(10) Uani d . 1 1 . .
C C30 0.4945(3) 0.3952(2) 0.9017(2) 0.0298(9) Uani d . 1 1 . .
H H30 0.4484 0.4271 0.9356 0.036 Uiso calc R 1 1 . .
C C31 0.4490(3) 0.3399(3) 0.8368(2) 0.0323(9) Uani d . 1 1 . .
H H31 0.3667 0.3281 0.8194 0.039 Uiso calc R 1 1 . .
C C32 0.5459(3) 0.3053(3) 0.8023(2) 0.0298(9) Uani d . 1 1 . .
H H32 0.5399 0.2662 0.7573 0.036 Uiso calc R 1 1 . .
C C33 0.6523(3) 0.3376(2) 0.8449(2) 0.0303(9) Uani d . 1 1 . .
H H33 0.7310 0.3241 0.8344 0.036 Uiso calc R 1 1 . .
C C34 0.7017(4) 0.4436(3) 0.9644(3) 0.0388(10) Uani d . 1 1 . .
C C35 0.7710(4) 0.4866(3) 1.0105(3) 0.0410(11) Uani d . 1 1 . .
C C36 0.8551(4) 0.5366(3) 1.0640(3) 0.0411(11) Uani d . 1 1 . .
C C37 0.8290(4) 0.6205(3) 1.0890(3) 0.0480(12) Uani d . 1 1 . .
H H37 0.7542 0.6475 1.0698 0.058 Uiso calc R 1 1 . .
C C38 0.9135(4) 0.6667(3) 1.1432(3) 0.0476(12) Uani d . 1 1 . .
H H38 0.8948 0.7245 1.1617 0.057 Uiso calc R 1 1 . .
C C39 1.0170(4) 0.6311(3) 1.1682(2) 0.0413(11) Uani d . 1 1 . .
H H39 1.0727 0.6637 1.2048 0.050 Uiso calc R 1 1 . .
C C40 1.0488(4) 0.5471(3) 1.1432(3) 0.0474(12) Uani d . 1 1 . .
H H40 1.1256 0.5227 1.1615 0.057 Uiso calc R 1 1 . .
C C41 0.9665(4) 0.4998(3) 1.0913(3) 0.0438(11) Uani d . 1 1 . .
H H41 0.9861 0.4417 1.0740 0.053 Uiso calc R 1 1 . .

loop_
_atom_site_aniso_label
_atom_site_aniso_U_11
_atom_site_aniso_U_22
_atom_site_aniso_U_33
_atom_site_aniso_U_12
_atom_site_aniso_U_13
_atom_site_aniso_U_23
C1 0.026(2) 0.0215(19) 0.0215(19) 0.0007(15) 0.0054(15) 0.0031(15)
C2 0.0230(19) 0.0213(19) 0.025(2) -0.0014(15) 0.0043(16) 0.0013(16)
C3 0.027(2) 0.0217(19) 0.0235(19) 0.0017(16) 0.0083(16) 0.0021(16)
C4 0.028(2) 0.0210(19) 0.0219(19) 0.0008(16) 0.0028(15) 0.0031(16)
Co1 0.0257(3) 0.0224(3) 0.0237(3) 0.0001(2) 0.0054(2) 0.0023(2)
C5 0.025(2) 0.023(2) 0.029(2) 0.0011(16) 0.0044(17) 0.0046(16)
C6 0.025(2) 0.035(2) 0.031(2) 0.0000(17) 0.0060(18) 0.0002(17)
C7 0.022(2) 0.046(3) 0.042(3) 0.0044(18) 0.0057(19) -0.001(2)
C8 0.024(2) 0.047(3) 0.044(3) -0.0002(19) -0.0071(19) 0.004(2)
C9 0.035(2) 0.040(2) 0.032(2) 0.0029(19) -0.0012(19) 0.0007(19)
C10 0.026(2) 0.030(2) 0.033(2) 0.0017(17) 0.0046(18) 0.0046(17)
C11 0.0200(19) 0.027(2) 0.018(2) 0.0014(15) -0.0005(15) 0.0005(15)
C12 0.026(2) 0.026(2) 0.023(2) -0.0035(16) 0.0019(16) 0.0022(16)
C13 0.035(2) 0.024(2) 0.024(2) 0.0007(17) -0.0012(17) -0.0035(16)
C14 0.029(2) 0.036(2) 0.021(2) 0.0077(18) 0.0047(16) -0.0025(17)
C15 0.022(2) 0.037(2) 0.023(2) -0.0005(16) 0.0046(16) 0.0013(17)
C16 0.0212(19) 0.0227(19) 0.0213(19) -0.0012(15) -0.0008(15) -0.0011(15)
C17 0.030(2) 0.024(2) 0.0172(18) -0.0031(16) 0.0054(15) 0.0032(16)
C18 0.037(2) 0.028(2) 0.030(2) -0.0048(18) 0.0114(18) 0.0021(18)
C19 0.056(3) 0.029(2) 0.029(2) -0.019(2) 0.008(2) -0.0058(18)
C20 0.040(3) 0.051(3) 0.025(2) -0.023(2) 0.0027(18) -0.0011(19)
C21 0.024(2) 0.051(3) 0.028(2) -0.0068(19) -0.0016(17) 0.004(2)
C22 0.034(2) 0.032(2) 0.022(2) 0.0005(18) 0.0035(16) 0.0023(17)
C23 0.026(2) 0.0194(19) 0.032(2) -0.0026(16) 0.0102(17) 0.0023(16)
C24 0.036(2) 0.033(2) 0.028(2) -0.0001(18) 0.0074(18) -0.0001(18)
C25 0.053(3) 0.036(2) 0.032(2) -0.008(2) 0.017(2) -0.0084(19)
C26 0.041(3) 0.030(2) 0.062(3) -0.009(2) 0.033(2) -0.013(2)
C27 0.028(2) 0.028(2) 0.061(3) -0.0002(18) 0.012(2) -0.003(2)
C28 0.032(2) 0.027(2) 0.032(2) -0.0004(17) 0.0075(18) -0.0010(17)
C29 0.043(2) 0.021(2) 0.033(2) -0.0109(18) -0.0080(19) 0.0093(18)
C30 0.033(2) 0.023(2) 0.033(2) 0.0036(17) 0.0048(17) 0.0052(17)
C31 0.036(2) 0.030(2) 0.029(2) 0.0023(18) -0.0026(18) 0.0074(17)
C32 0.039(2) 0.027(2) 0.023(2) 0.0005(18) 0.0045(18) 0.0047(17)
C33 0.033(2) 0.032(2) 0.027(2) -0.0016(18) 0.0084(17) 0.0062(17)
C34 0.046(3) 0.031(2) 0.040(3) -0.001(2) 0.007(2) 0.005(2)
C35 0.043(3) 0.036(2) 0.043(3) -0.006(2) 0.003(2) -0.002(2)
C36 0.045(3) 0.043(3) 0.037(2) -0.012(2) 0.013(2) -0.005(2)
C37 0.046(3) 0.041(3) 0.058(3) -0.004(2) 0.010(2) -0.007(2)
C38 0.057(3) 0.040(3) 0.046(3) -0.017(2) 0.011(2) -0.012(2)
C39 0.045(3) 0.045(3) 0.036(2) -0.018(2) 0.014(2) -0.012(2)
C40 0.045(3) 0.055(3) 0.040(3) -0.008(2) 0.001(2) -0.001(2)
C41 0.051(3) 0.042(3) 0.037(3) -0.003(2) 0.002(2) 0.003(2)

loop_
_atom_type_symbol
_atom_type_description
_atom_type_scat_dispersion_real
_atom_type_scat_dispersion_imag
_atom_type_scat_source
C C 0.0033 0.0016 'International Tables Vol C Tables 4.2.6.8 and 6.1.1.4'
H H 0.0000 0.0000 'International Tables Vol C Tables 4.2.6.8 and 6.1.1.4'
Co Co 0.3494 0.9721 'International Tables Vol C Tables 4.2.6.8 and 6.1.1.4'

loop_
_geom_angle_atom_site_label_1
_geom_angle_atom_site_label_2
_geom_angle_atom_site_label_3
_geom_angle_site_symmetry_1
_geom_angle_site_symmetry_3
_geom_angle
_geom_angle_publ_flag
C5 C1 C4 . . 133.9(3) ?
C5 C1 C2 . . 135.6(3) ?
C4 C1 C2 . . 90.0(3) ?
C5 C1 Co1 . . 126.6(2) ?
C4 C1 Co1 . . 68.44(19) ?
C2 C1 Co1 . . 68.01(19) ?
C11 C2 C3 . . 134.9(3) ?
C11 C2 C1 . . 135.1(3) ?
C3 C2 C1 . . 89.5(3) ?
C11 C2 Co1 . . 126.7(2) ?
C3 C2 Co1 . . 68.71(19) ?
C1 C2 Co1 . . 68.35(19) ?
C4 C3 C17 . . 134.0(3) ?
C4 C3 C2 . . 90.2(3) ?
C17 C3 C2 . . 135.3(3) ?
C4 C3 Co1 . . 68.21(19) ?
C17 C3 Co1 . . 127.5(2) ?
C2 C3 Co1 . . 67.98(19) ?
C1 C4 C3 . . 90.3(3) ?
C1 C4 C23 . . 134.7(3) ?
C3 C4 C23 . . 134.2(3) ?
C1 C4 Co1 . . 68.49(19) ?
C3 C4 Co1 . . 68.65(19) ?
C23 C4 Co1 . . 127.9(2) ?
C2 Co1 C4 . . 63.05(14) ?
C2 Co1 C1 . . 43.63(14) ?
C4 Co1 C1 . . 43.07(14) ?
C2 Co1 C3 . . 43.31(14) ?
C4 Co1 C3 . . 43.14(14) ?
C1 Co1 C3 . . 62.71(14) ?
C2 Co1 C33 . . 159.37(15) ?
C4 Co1 C33 . . 115.52(15) ?
C1 Co1 C33 . . 119.79(15) ?
C3 Co1 C33 . . 150.13(15) ?
C2 Co1 C32 . . 160.72(15) ?
C4 Co1 C32 . . 117.56(15) ?
C1 Co1 C32 . . 150.69(15) ?
C3 Co1 C32 . . 122.29(15) ?
C33 Co1 C32 . . 39.82(15) ?
C2 Co1 C29 . . 125.57(15) ?
C4 Co1 C29 . . 140.44(15) ?
C1 Co1 C29 . . 112.01(15) ?
C3 Co1 C29 . . 168.57(15) ?
C33 Co1 C29 . . 41.11(16) ?
C32 Co1 C29 . . 67.61(15) ?
C2 Co1 C30 . . 112.71(15) ?
C4 Co1 C30 . . 175.54(15) ?
C1 Co1 C30 . . 133.08(15) ?
C3 Co1 C30 . . 135.03(15) ?
C33 Co1 C30 . . 67.86(15) ?
C32 Co1 C30 . . 66.89(15) ?
C29 Co1 C30 . . 40.20(15) ?
C2 Co1 C31 . . 127.49(15) ?
C4 Co1 C31 . . 143.75(15) ?
C1 Co1 C31 . . 169.44(15) ?
C3 Co1 C31 . . 115.96(15) ?
C33 Co1 C31 . . 67.09(15) ?
C32 Co1 C31 . . 39.65(15) ?
C29 Co1 C31 . . 67.17(15) ?
C30 Co1 C31 . . 39.56(15) ?
C6 C5 C10 . . 118.2(3) ?
C6 C5 C1 . . 120.7(3) ?
C10 C5 C1 . . 121.0(3) ?
C7 C6 C5 . . 120.5(4) ?
C7 C6 H6 . . 119.8 ?
C5 C6 H6 . . 119.8 ?
C6 C7 C8 . . 120.7(4) ?
C6 C7 H7 . . 119.7 ?
C8 C7 H7 . . 119.7 ?
C9 C8 C7 . . 119.8(4) ?
C9 C8 H8 . . 120.1 ?
C7 C8 H8 . . 120.1 ?
C8 C9 C10 . . 120.0(4) ?
C8 C9 H9 . . 120.0 ?
C10 C9 H9 . . 120.0 ?
C9 C10 C5 . . 120.8(4) ?
C9 C10 H10 . . 119.6 ?
C5 C10 H10 . . 119.6 ?
C16 C11 C12 . . 118.2(3) ?
C16 C11 C2 . . 120.3(3) ?
C12 C11 C2 . . 121.4(3) ?
C13 C12 C11 . . 120.7(3) ?
C13 C12 H12 . . 119.6 ?
C11 C12 H12 . . 119.6 ?
C14 C13 C12 . . 120.4(3) ?
C14 C13 H13 . . 119.8 ?
C12 C13 H13 . . 119.8 ?
C13 C14 C15 . . 119.5(3) ?
C13 C14 H14 . . 120.2 ?
C15 C14 H14 . . 120.2 ?
C16 C15 C14 . . 120.6(3) ?
C16 C15 H15 . . 119.7 ?
C14 C15 H15 . . 119.7 ?
C15 C16 C11 . . 120.5(3) ?
C15 C16 H16 . . 119.7 ?
C11 C16 H16 . . 119.7 ?
C18 C17 C22 . . 118.2(3) ?
C18 C17 C3 . . 120.4(3) ?
C22 C17 C3 . . 121.4(3) ?
C19 C18 C17 . . 120.6(4) ?
C19 C18 H18 . . 119.7 ?
C17 C18 H18 . . 119.7 ?
C20 C19 C18 . . 120.8(4) ?
C20 C19 H19 . . 119.6 ?
C18 C19 H19 . . 119.6 ?
C19 C20 C21 . . 119.8(4) ?
C19 C20 H20 . . 120.1 ?
C21 C20 H20 . . 120.1 ?
C20 C21 C22 . . 120.1(4) ?
C20 C21 H21 . . 120.0 ?
C22 C21 H21 . . 120.0 ?
C17 C22 C21 . . 120.5(4) ?
C17 C22 H22 . . 119.7 ?
C21 C22 H22 . . 119.7 ?
C28 C23 C24 . . 118.2(3) ?
C28 C23 C4 . . 120.1(3) ?
C24 C23 C4 . . 121.7(3) ?
C25 C24 C23 . . 121.0(4) ?
C25 C24 H24 . . 119.5 ?
C23 C24 H24 . . 119.5 ?
C24 C25 C26 . . 120.2(4) ?
C24 C25 H25 . . 119.9 ?
C26 C25 H25 . . 119.9 ?
C25 C26 C27 . . 119.4(4) ?
C25 C26 H26 . . 120.3 ?
C27 C26 H26 . . 120.3 ?
C26 C27 C28 . . 120.3(4) ?
C26 C27 H27 . . 119.9 ?
C28 C27 H27 . . 119.9 ?
C27 C28 C23 . . 120.9(4) ?
C27 C28 H28 . . 119.6 ?
C23 C28 H28 . . 119.6 ?
C34 C29 C30 . . 126.1(4) ?
C34 C29 C33 . . 127.0(4) ?
C30 C29 C33 . . 106.9(3) ?
C34 C29 Co1 . . 126.3(3) ?
C30 C29 Co1 . . 70.6(2) ?
C33 C29 Co1 . . 68.7(2) ?
C31 C30 C29 . . 108.1(3) ?
C31 C30 Co1 . . 70.3(2) ?
C29 C30 Co1 . . 69.2(2) ?
C31 C30 H30 . . 126.0 ?
C29 C30 H30 . . 126.0 ?
Co1 C30 H30 . . 126.1 ?
C32 C31 C30 . . 108.4(3) ?
C32 C31 Co1 . . 69.4(2) ?
C30 C31 Co1 . . 70.2(2) ?
C32 C31 H31 . . 125.8 ?
C30 C31 H31 . . 125.8 ?
Co1 C31 H31 . . 126.2 ?
C33 C32 C31 . . 108.8(3) ?
C33 C32 Co1 . . 69.3(2) ?
C31 C32 Co1 . . 70.9(2) ?
C33 C32 H32 . . 125.6 ?
C31 C32 H32 . . 125.6 ?
Co1 C32 H32 . . 125.7 ?
C32 C33 C29 . . 107.9(3) ?
C32 C33 Co1 . . 70.9(2) ?
C29 C33 Co1 . . 70.2(2) ?
C32 C33 H33 . . 126.1 ?
C29 C33 H33 . . 126.1 ?
Co1 C33 H33 . . 124.5 ?
C35 C34 C29 . . 177.7(4) ?
C34 C35 C36 . . 178.6(5) ?
C37 C36 C41 . . 118.9(4) ?
C37 C36 C35 . . 121.4(4) ?
C41 C36 C35 . . 119.7(4) ?
C36 C37 C38 . . 119.6(4) ?
C36 C37 H37 . . 120.2 ?
C38 C37 H37 . . 120.2 ?
C39 C38 C37 . . 120.5(4) ?
C39 C38 H38 . . 119.7 ?
C37 C38 H38 . . 119.7 ?
C38 C39 C40 . . 122.1(4) ?
C38 C39 H39 . . 119.0 ?
C40 C39 H39 . . 119.0 ?
C41 C40 C39 . . 118.4(4) ?
C41 C40 H40 . . 120.8 ?
C39 C40 H40 . . 120.8 ?
C40 C41 C36 . . 120.4(4) ?
C40 C41 H41 . . 119.8 ?
C36 C41 H41 . . 119.8 ?

loop_
_geom_bond_atom_site_label_1
_geom_bond_atom_site_label_2
_geom_bond_site_symmetry_2
_geom_bond_distance
_geom_bond_publ_flag
C1 C5 . 1.456(5) ?
C1 C4 . 1.462(5) ?
C1 C2 . 1.478(5) ?
C1 Co1 . 1.991(3) ?
C2 C11 . 1.467(5) ?
C2 C3 . 1.470(5) ?
C2 Co1 . 1.987(3) ?
C3 C4 . 1.466(5) ?
C3 C17 . 1.468(5) ?
C3 Co1 . 1.997(3) ?
C4 C23 . 1.471(5) ?
C4 Co1 . 1.991(3) ?
Co1 C33 . 2.039(4) ?
Co1 C32 . 2.059(4) ?
Co1 C29 . 2.059(4) ?
Co1 C30 . 2.078(4) ?
Co1 C31 . 2.079(4) ?
C5 C6 . 1.395(5) ?
C5 C10 . 1.398(5) ?
C6 C7 . 1.371(6) ?
C6 H6 . 0.9500 ?
C7 C8 . 1.384(6) ?
C7 H7 . 0.9500 ?
C8 C9 . 1.374(6) ?
C8 H8 . 0.9500 ?
C9 C10 . 1.382(5) ?
C9 H9 . 0.9500 ?
C10 H10 . 0.9500 ?
C11 C16 . 1.394(5) ?
C11 C12 . 1.400(5) ?
C12 C13 . 1.386(5) ?
C12 H12 . 0.9500 ?
C13 C14 . 1.372(5) ?
C13 H13 . 0.9500 ?
C14 C15 . 1.388(5) ?
C14 H14 . 0.9500 ?
C15 C16 . 1.380(5) ?
C15 H15 . 0.9500 ?
C16 H16 . 0.9500 ?
C17 C18 . 1.390(5) ?
C17 C22 . 1.393(5) ?
C18 C19 . 1.382(6) ?
C18 H18 . 0.9500 ?
C19 C20 . 1.368(6) ?
C19 H19 . 0.9500 ?
C20 C21 . 1.373(6) ?
C20 H20 . 0.9500 ?
C21 C22 . 1.393(5) ?
C21 H21 . 0.9500 ?
C22 H22 . 0.9500 ?
C23 C28 . 1.389(5) ?
C23 C24 . 1.392(5) ?
C24 C25 . 1.382(6) ?
C24 H24 . 0.9500 ?
C25 C26 . 1.382(6) ?
C25 H25 . 0.9500 ?
C26 C27 . 1.382(6) ?
C26 H26 . 0.9500 ?
C27 C28 . 1.383(6) ?
C27 H27 . 0.9500 ?
C28 H28 . 0.9500 ?
C29 C34 . 1.416(6) ?
C29 C30 . 1.422(6) ?
C29 C33 . 1.439(6) ?
C30 C31 . 1.407(5) ?
C30 H30 . 0.9500 ?
C31 C32 . 1.404(5) ?
C31 H31 . 0.9500 ?
C32 C33 . 1.396(5) ?
C32 H32 . 0.9500 ?
C33 H33 . 0.9500 ?
C34 C35 . 1.207(6) ?
C35 C36 . 1.424(6) ?
C36 C37 . 1.366(6) ?
C36 C41 . 1.388(6) ?
C37 C38 . 1.404(6) ?
C37 H37 . 0.9500 ?
C38 C39 . 1.297(6) ?
C38 H38 . 0.9500 ?
C39 C40 . 1.383(6) ?
C39 H39 . 0.9500 ?
C40 C41 . 1.377(6) ?
C40 H40 . 0.9500 ?
C41 H41 . 0.9500 ?

loop_
_geom_hbond_atom_site_label_D
_geom_hbond_atom_site_label_H
_geom_hbond_atom_site_label_A
_geom_hbond_site_symmetry_A
_geom_hbond_distance_DH
_geom_hbond_distance_HA
_geom_hbond_distance_DA
_geom_hbond_angle_DHA
C32 H32 Cg1 4_554 0.95 2.66 3.460(4) 142
C14 H14 Cg2 4_555 0.95 2.86 3.674(4) 144
C28 H28 Cg2 3_666 0.95 2.93 3.578(4) 127
